data_5000388
_chemical_formula_sum 'C19 H20 O3'
_space_group_IT_number 4
_symmetry_cell_setting monoclinic
_symmetry_space_group_name_Hall 'P 2yb'
_symmetry_space_group_name_H-M 'P 1 21 1'
_cell_angle_alpha 90
_cell_angle_beta 101.821(1)
_cell_angle_gamma 90
_cell_formula_units_Z 2
_cell_length_a 9.8688(5)
_cell_length_b 7.0875(3)
_cell_length_c 11.4196(5)
_cod_original_sg_symbol_H-M 'P 21'
_cod_database_code 5000388

loop_
_symmetry_equiv_pos_site_id
_symmetry_equiv_pos_as_xyz
1 x,y,z
2 -x,1/2+y,-z

loop_
_atom_site_label
_atom_site_type_symbol
_atom_site_fract_x
_atom_site_fract_y
_atom_site_fract_z
O1 O 0.15542(14) 0.2590(2) 0.50838(11)
H1 H 0.0915(27) 0.2695(41) 0.4378(25)
O2 O 0.12032(14) 0.8033(2) 0.90646(10)
O3 O 0.03272(12) 0.7905(2) 0.7061(1)
C1 C 0.4867(2) 0.4220(3) 0.79888(15)
C2 C 0.5060(2) 0.6087(3) 0.7471(2)
C3 C 0.5038(2) 0.7442(3) 0.6836(2)
C4 C 0.4776(2) 0.8881(3) 0.5939(2)
H2 H 0.5437(28) 0.9809(44) 0.5964(24)
C5 C 0.3603(2) 0.8821(3) 0.5091(2)
H3 H 0.3478(28) 0.9896(41) 0.4502(25)
C6 C 0.2646(2) 0.7312(3) 0.5094(2)
C7 C 0.2009(2) 0.5936(3) 0.52768(15)
C8 C 0.1430(2) 0.4245(2) 0.57655(14)
H4 H 0.0519(20) 0.4446(30) 0.5815(16)
C9 C 0.2308(2) 0.3984(2) 0.70099(14)
C10 C 0.1918(2) 0.4459(2) 0.80288(14)
C11 C 0.2986(2) 0.4457(3) 0.91407(14)
H5 H 0.2648(20) 0.4579(30) 0.9902(18)
C12 C 0.4335(2) 0.4414(3) 0.9141(2)
H6 H 0.4986(32) 0.4529(42) 0.9883(27)
C13 C 0.3740(2) 0.3198(3) 0.70677(15)
H7 H 0.3928(21) 0.3229(33) 0.6226(19)
H8 H 0.3727(23) 0.1813(34) 0.7314(20)
C14 C 0.6218(2) 0.3082(3) 0.8197(2)
H9 H 0.6987(26) 0.3701(35) 0.8788(22)
H10 H 0.6467(24) 0.2843(41) 0.7361(23)
H11 H 0.5921(34) 0.1648(47) 0.8440(27)
C15 C 0.0466(2) 0.4997(2) 0.8142(2)
H12 H 0.0282(21) 0.4552(33) 0.8836(19)
H13 H -0.0149(21) 0.4464(33) 0.7513(19)
C16 C 0.0188(2) 0.7117(2) 0.81814(15)
C17 C 0.2029(3) 0.9218(3) 0.8455(2)
H14 H 0.2960(34) 0.8571(45) 0.8142(28)
H15 H 0.2323(25) 1.0374(38) 0.8957(24)
C18 C 0.1086(3) 0.9617(3) 0.7297(2)
H16 H 0.0395(30) 1.0696(47) 0.7430(27)
H17 H 0.1448(21) 0.9975(31) 0.6639(20)
C19 C -0.1238(2) 0.7525(4) 0.8417(3)
H18 H -0.1471(32) 0.8917(52) 0.8371(28)
H19 H -0.1240(38) 0.7235(62) 0.9239(36)
H20 H -0.1824(29) 0.6741(42) 0.7839(26)

loop_
_atom_type_symbol
_atom_type_radius_bond
C 0.68
H 0.23
O 0.68
